data_4069080
loop_
_publ_author_name
'Zhang, Yao'
'Song, Guoyong'
'Ma, Gaoyuan'
'Zhao, Jing'
'Pan, Cheng-Ling'
'Li, Xingwei'

_publ_section_title
;
 1,3-Dinitrone Pincer Complexes of Palladium and Nickel: Synthesis,
 Structural Characterizations, and Catalysis
;
_journal_issue 11
_journal_name_full Organometallics
_journal_page_first 3233
_journal_paper_doi 10.1021/om900009h
_journal_volume 28
_journal_year 2009
_chemical_formula_moiety 'C16 H23 Cl N2 O2 Pd'
_chemical_formula_sum 'C16 H23 Cl N2 O2 Pd'
_chemical_formula_weight 417.21
_chemical_name_systematic
;

 ?

;
_space_group_IT_number 14
_symmetry_cell_setting monoclinic
_symmetry_space_group_name_Hall '-P 2ybc'
_symmetry_space_group_name_H-M 'P 1 21/c 1'
_atom_sites_solution_hydrogens geom
_atom_sites_solution_primary direct
_atom_sites_solution_secondary difmap
_audit_creation_method SHELXL-97
_cell_angle_alpha 90.00
_cell_angle_beta 92.367(2)
_cell_angle_gamma 90.00
_cell_formula_units_Z 8
_cell_length_a 11.4680(5)
_cell_length_b 17.5715(8)
_cell_length_c 18.1034(8)
_cell_measurement_reflns_used 9793
_cell_measurement_temperature 173(2)
_cell_measurement_theta_max 30.49
_cell_measurement_theta_min 2.44
_cell_volume 3644.9(3)
_computing_cell_refinement 'Bruker SMART'
_computing_data_collection 'Bruker SMART'
_computing_data_reduction 'Bruker SAINT'
_computing_molecular_graphics 'Bruker SHELXTL'
_computing_publication_material 'Bruker SHELXTL'
_computing_structure_refinement 'SHELXL-97 (Sheldrick, 1997)'
_computing_structure_solution 'SHELXS-97 (Sheldrick, 1990)'
_diffrn_ambient_temperature 173(2)
_diffrn_measured_fraction_theta_full 0.997
_diffrn_measured_fraction_theta_max 0.997
_diffrn_measurement_device_type 'CCD area detector'
_diffrn_measurement_method 'phi and omega scans'
_diffrn_radiation_monochromator graphite
_diffrn_radiation_source 'fine-focus sealed tube'
_diffrn_radiation_type MoK\a
_diffrn_radiation_wavelength 0.71073
_diffrn_reflns_av_R_equivalents 0.0332
_diffrn_reflns_av_sigmaI/netI 0.0164
_diffrn_reflns_limit_h_max 12
_diffrn_reflns_limit_h_min -16
_diffrn_reflns_limit_k_max 25
_diffrn_reflns_limit_k_min -24
_diffrn_reflns_limit_l_max 25
_diffrn_reflns_limit_l_min -25
_diffrn_reflns_number 155286
_diffrn_reflns_theta_full 30.53
_diffrn_reflns_theta_max 30.53
_diffrn_reflns_theta_min 1.62
_exptl_absorpt_coefficient_mu 1.172
_exptl_absorpt_correction_T_max 0.7994
_exptl_absorpt_correction_T_min 0.6844
_exptl_absorpt_correction_type multi-scan
_exptl_absorpt_process_details sadabs
_exptl_crystal_colour yellow
_exptl_crystal_density_diffrn 1.521
_exptl_crystal_density_meas 0
_exptl_crystal_density_method 'not measured'
_exptl_crystal_description fragment
_exptl_crystal_F_000 1696
_exptl_crystal_size_max 0.35
_exptl_crystal_size_mid 0.20
_exptl_crystal_size_min 0.20
_refine_diff_density_max 2.257
_refine_diff_density_min -0.992
_refine_diff_density_rms 0.132
_refine_ls_extinction_method none
_refine_ls_goodness_of_fit_ref 1.021
_refine_ls_hydrogen_treatment constr
_refine_ls_matrix_type full
_refine_ls_number_parameters 409
_refine_ls_number_reflns 11117
_refine_ls_number_restraints 0
_refine_ls_restrained_S_all 1.021
_refine_ls_R_factor_all 0.0367
_refine_ls_R_factor_gt 0.0313
_refine_ls_shift/su_max 0.002
_refine_ls_shift/su_mean 0.000
_refine_ls_structure_factor_coef Fsqd
_refine_ls_weighting_details 'calc w=1/[\s^2^(Fo^2^)+(0.0486P)^2^+8.3911P] where P=(Fo^2^+2Fc^2^)/3'
_refine_ls_weighting_scheme calc
_refine_ls_wR_factor_gt 0.0900
_refine_ls_wR_factor_ref 0.0963
_reflns_number_gt 9867
_reflns_number_total 11117
_reflns_threshold_expression >2sigma(I)
_cod_data_source_file om900009h_si_002.cif
_cod_data_source_block lxw35
_cod_depositor_comments
;
The following automatic conversions were performed:

'_symmetry_cell_setting' value 'Monoclinic' changed to 'monoclinic'
according to /home/saulius/struct/CIF-dictionaries/cif_core.dic
dictionary named 'cif_core.dic' version 2.4.2 from 2011-04-26.

Automatic conversion script
Id: cif_fix_values 1715 2011-07-08 13:25:40Z adriana 
;
_cod_original_sg_symbol_H-M P2(1)/c
_cod_database_code 4069080

loop_
_symmetry_equiv_pos_as_xyz
'x, y, z'
'-x, y+1/2, -z+1/2'
'-x, -y, -z'
'x, -y-1/2, z-1/2'

loop_
_atom_site_label
_atom_site_type_symbol
_atom_site_fract_x
_atom_site_fract_y
_atom_site_fract_z
_atom_site_U_iso_or_equiv
_atom_site_adp_type
_atom_site_occupancy
_atom_site_symmetry_multiplicity
_atom_site_calc_flag
_atom_site_refinement_flags
Pd1 Pd 0.676562(15) 0.672479(9) 0.082334(9) 0.01729(5) Uani 1 1 d .
Pd2 Pd 0.175621(15) 0.582757(10) 0.325336(9) 0.01754(5) Uani 1 1 d .
Cl1 Cl 0.50711(4) 0.63332(3) 0.00291(3) 0.01632(9) Uani 1 1 d .
Cl2 Cl 0.00970(5) 0.50682(3) 0.36182(3) 0.01884(10) Uani 1 1 d .
O1 O 0.66503(18) 0.56990(11) 0.12767(12) 0.0306(4) Uani 1 1 d .
O2 O 0.6735(2) 0.76723(12) 0.02329(12) 0.0416(6) Uani 1 1 d .
O3 O 0.2025(2) 0.50624(11) 0.24652(11) 0.0344(5) Uani 1 1 d .
O4 O 0.13127(17) 0.65517(13) 0.40385(12) 0.0325(4) Uani 1 1 d .
N1 N 0.72860(19) 0.54424(11) 0.18511(12) 0.0221(4) Uani 1 1 d .
N2 N 0.7260(2) 0.83202(12) 0.04162(13) 0.0261(4) Uani 1 1 d .
N3 N 0.2505(2) 0.52405(12) 0.18320(12) 0.0243(4) Uani 1 1 d .
N4 N 0.20703(19) 0.69825(12) 0.44206(11) 0.0214(4) Uani 1 1 d .
C1 C 0.7962(2) 0.70843(13) 0.15245(13) 0.0183(4) Uani 1 1 d .
C2 C 0.8373(2) 0.78446(13) 0.15125(13) 0.0196(4) Uani 1 1 d .
C3 C 0.9210(2) 0.81108(14) 0.20460(14) 0.0243(5) Uani 1 1 d .
H3 H 0.9466 0.8624 0.2030 0.029 Uiso 1 1 calc R
C4 C 0.9658(2) 0.76296(15) 0.25908(15) 0.0274(5) Uani 1 1 d .
H4 H 1.0228 0.7810 0.2945 0.033 Uiso 1 1 calc R
C5 C 0.9275(2) 0.68826(15) 0.26194(15) 0.0264(5) Uani 1 1 d .
H5 H 0.9584 0.6552 0.2994 0.032 Uiso 1 1 calc R
C6 C 0.8431(2) 0.66103(13) 0.20965(13) 0.0206(4) Uani 1 1 d .
C7 C 0.8085(2) 0.58250(13) 0.22165(14) 0.0235(5) Uani 1 1 d .
H7 H 0.8491 0.5563 0.2607 0.028 Uiso 1 1 calc R
C8 C 0.7988(2) 0.84137(14) 0.09751(14) 0.0227(4) Uani 1 1 d .
H8 H 0.8304 0.8910 0.1041 0.027 Uiso 1 1 calc R
C9 C 0.6969(2) 0.46204(14) 0.20147(14) 0.0240(5) Uani 1 1 d .
C10 C 0.6885(3) 0.89309(16) -0.01325(17) 0.0332(6) Uani 1 1 d .
C11 C 0.7565(4) 0.43402(18) 0.2725(2) 0.0484(10) Uani 1 1 d .
H11A H 0.7337 0.4662 0.3137 0.073 Uiso 1 1 calc R
H11B H 0.8413 0.4364 0.2681 0.073 Uiso 1 1 calc R
H11C H 0.7330 0.3813 0.2816 0.073 Uiso 1 1 calc R
C12 C 0.7359(3) 0.41502(17) 0.1362(2) 0.0393(7) Uani 1 1 d .
H12A H 0.8206 0.4195 0.1325 0.059 Uiso 1 1 calc R
H12B H 0.6969 0.4338 0.0906 0.059 Uiso 1 1 calc R
H12C H 0.7151 0.3615 0.1436 0.059 Uiso 1 1 calc R
C13 C 0.5648(3) 0.45874(19) 0.2057(2) 0.0463(8) Uani 1 1 d .
H13A H 0.5410 0.4066 0.2171 0.069 Uiso 1 1 calc R
H13B H 0.5285 0.4743 0.1581 0.069 Uiso 1 1 calc R
H13C H 0.5399 0.4932 0.2446 0.069 Uiso 1 1 calc R
C14 C 0.7425(4) 0.96954(18) 0.0076(2) 0.0511(10) Uani 1 1 d .
H14A H 0.7121 1.0087 -0.0265 0.077 Uiso 1 1 calc R
H14B H 0.8275 0.9665 0.0047 0.077 Uiso 1 1 calc R
H14C H 0.7227 0.9827 0.0582 0.077 Uiso 1 1 calc R
C15 C 0.7285(4) 0.8668(2) -0.08850(19) 0.0520(10) Uani 1 1 d .
H15A H 0.6986 0.8154 -0.0988 0.078 Uiso 1 1 calc R
H15B H 0.8140 0.8662 -0.0881 0.078 Uiso 1 1 calc R
H15C H 0.6985 0.9018 -0.1269 0.078 Uiso 1 1 calc R
C16 C 0.5552(3) 0.8978(2) -0.0111(2) 0.0520(10) Uani 1 1 d .
H16A H 0.5216 0.8471 -0.0196 0.078 Uiso 1 1 calc R
H16B H 0.5254 0.9327 -0.0497 0.078 Uiso 1 1 calc R
H16C H 0.5333 0.9166 0.0374 0.078 Uiso 1 1 calc R
C17 C 0.3093(2) 0.64331(13) 0.30022(12) 0.0191(4) Uani 1 1 d .
C18 C 0.3570(2) 0.69868(13) 0.34935(13) 0.0200(4) Uani 1 1 d .
C19 C 0.4576(2) 0.74001(15) 0.33226(15) 0.0254(5) Uani 1 1 d .
H19 H 0.4905 0.7754 0.3669 0.031 Uiso 1 1 calc R
C20 C 0.5089(2) 0.72915(17) 0.26490(16) 0.0302(5) Uani 1 1 d .
H20 H 0.5765 0.7572 0.2532 0.036 Uiso 1 1 calc R
C21 C 0.4608(2) 0.67701(16) 0.21472(15) 0.0285(5) Uani 1 1 d .
H21 H 0.4940 0.6711 0.1679 0.034 Uiso 1 1 calc R
C22 C 0.3637(2) 0.63302(14) 0.23222(13) 0.0209(4) Uani 1 1 d .
C23 C 0.3237(2) 0.57941(14) 0.17560(13) 0.0230(5) Uani 1 1 d .
H23 H 0.3544 0.5856 0.1280 0.028 Uiso 1 1 calc R
C24 C 0.3086(2) 0.71829(14) 0.41987(13) 0.0216(4) Uani 1 1 d .
H24 H 0.3558 0.7486 0.4527 0.026 Uiso 1 1 calc R
C25 C 0.2093(3) 0.47049(16) 0.12182(15) 0.0298(5) Uani 1 1 d .
C26 C 0.1556(2) 0.72346(15) 0.51393(14) 0.0261(5) Uani 1 1 d .
C27 C 0.2537(3) 0.49622(18) 0.04751(16) 0.0375(7) Uani 1 1 d .
H27A H 0.3392 0.4960 0.0497 0.056 Uiso 1 1 calc R
H27B H 0.2255 0.5478 0.0365 0.056 Uiso 1 1 calc R
H27C H 0.2248 0.4614 0.0086 0.056 Uiso 1 1 calc R
C28 C 0.2548(3) 0.39131(17) 0.14173(19) 0.0392(7) Uani 1 1 d .
H28A H 0.2219 0.3542 0.1062 0.059 Uiso 1 1 calc R
H28B H 0.2316 0.3779 0.1916 0.059 Uiso 1 1 calc R
H28C H 0.3401 0.3909 0.1402 0.059 Uiso 1 1 calc R
C29 C 0.0756(3) 0.4729(3) 0.1207(2) 0.0515(9) Uani 1 1 d .
H29A H 0.0439 0.4393 0.0816 0.077 Uiso 1 1 calc R
H29B H 0.0489 0.5251 0.1112 0.077 Uiso 1 1 calc R
H29C H 0.0485 0.4558 0.1686 0.077 Uiso 1 1 calc R
C30 C 0.2450(4) 0.7654(3) 0.5625(2) 0.0588(12) Uani 1 1 d .
H30A H 0.3133 0.7327 0.5720 0.088 Uiso 1 1 calc R
H30B H 0.2107 0.7786 0.6095 0.088 Uiso 1 1 calc R
H30C H 0.2689 0.8120 0.5375 0.088 Uiso 1 1 calc R
C31 C 0.0515(4) 0.7742(2) 0.4931(2) 0.0518(10) Uani 1 1 d .
H31A H 0.0780 0.8183 0.4653 0.078 Uiso 1 1 calc R
H31B H 0.0150 0.7915 0.5382 0.078 Uiso 1 1 calc R
H31C H -0.0054 0.7453 0.4626 0.078 Uiso 1 1 calc R
C32 C 0.1156(3) 0.65175(18) 0.55266(18) 0.0407(7) Uani 1 1 d .
H32A H 0.0568 0.6256 0.5211 0.061 Uiso 1 1 calc R
H32B H 0.0816 0.6655 0.5996 0.061 Uiso 1 1 calc R
H32C H 0.1825 0.6180 0.5622 0.061 Uiso 1 1 calc R

loop_
_atom_site_aniso_label
_atom_site_aniso_U_11
_atom_site_aniso_U_22
_atom_site_aniso_U_33
_atom_site_aniso_U_23
_atom_site_aniso_U_13
_atom_site_aniso_U_12
Pd1 0.01982(9) 0.01562(8) 0.01634(8) 0.00158(5) -0.00016(6) -0.00189(6)
Pd2 0.01970(9) 0.01715(8) 0.01587(8) 0.00021(5) 0.00195(6) -0.00084(6)
Cl1 0.0141(2) 0.0185(2) 0.0159(2) 0.00287(17) -0.00510(16) -0.00163(17)
Cl2 0.0172(2) 0.0151(2) 0.0241(2) 0.00376(18) -0.00014(18) -0.00268(17)
O1 0.0352(10) 0.0219(8) 0.0334(10) 0.0105(7) -0.0151(8) -0.0069(7)
O2 0.0640(15) 0.0247(10) 0.0343(11) 0.0120(8) -0.0221(10) -0.0218(10)
O3 0.0537(13) 0.0239(9) 0.0269(9) -0.0065(7) 0.0186(9) -0.0101(9)
O4 0.0232(9) 0.0418(11) 0.0329(10) -0.0199(9) 0.0082(8) -0.0082(8)
N1 0.0271(10) 0.0161(9) 0.0228(9) 0.0034(7) -0.0035(8) -0.0011(7)
N2 0.0341(12) 0.0187(9) 0.0249(10) 0.0063(8) -0.0053(9) -0.0072(8)
N3 0.0300(11) 0.0225(10) 0.0206(9) -0.0030(8) 0.0064(8) -0.0004(8)
N4 0.0259(10) 0.0194(9) 0.0191(9) -0.0034(7) 0.0039(7) -0.0020(7)
C1 0.0180(10) 0.0180(10) 0.0192(10) -0.0002(8) 0.0019(8) -0.0008(8)
C2 0.0202(10) 0.0186(10) 0.0200(10) 0.0014(8) 0.0010(8) -0.0023(8)
C3 0.0274(12) 0.0199(10) 0.0252(11) -0.0007(9) -0.0024(9) -0.0048(9)
C4 0.0296(12) 0.0240(11) 0.0278(12) 0.0000(9) -0.0080(10) -0.0038(10)
C5 0.0318(13) 0.0209(11) 0.0256(12) 0.0014(9) -0.0093(10) -0.0025(9)
C6 0.0233(11) 0.0164(10) 0.0220(10) 0.0000(8) -0.0010(8) -0.0011(8)
C7 0.0284(12) 0.0178(10) 0.0235(11) 0.0031(8) -0.0058(9) -0.0013(9)
C8 0.0258(11) 0.0182(10) 0.0240(11) 0.0026(8) -0.0010(9) -0.0034(9)
C9 0.0292(12) 0.0162(10) 0.0261(11) 0.0030(8) -0.0050(9) -0.0037(9)
C10 0.0447(16) 0.0214(12) 0.0324(14) 0.0111(10) -0.0139(12) -0.0090(11)
C11 0.077(3) 0.0246(13) 0.0417(17) 0.0147(12) -0.0275(17) -0.0158(15)
C12 0.0513(19) 0.0237(13) 0.0436(17) -0.0067(12) 0.0077(14) -0.0069(12)
C13 0.0354(16) 0.0302(15) 0.074(3) 0.0126(16) 0.0113(16) -0.0038(12)
C14 0.070(2) 0.0244(14) 0.056(2) 0.0165(14) -0.0324(19) -0.0168(15)
C15 0.076(3) 0.050(2) 0.0290(15) 0.0147(14) -0.0022(16) -0.0138(19)
C16 0.046(2) 0.0421(18) 0.066(2) 0.0023(17) -0.0242(18) 0.0024(15)
C17 0.0213(10) 0.0190(10) 0.0171(9) 0.0017(8) 0.0011(8) 0.0015(8)
C18 0.0221(10) 0.0190(10) 0.0190(10) 0.0003(8) 0.0016(8) 0.0002(8)
C19 0.0239(11) 0.0251(11) 0.0275(12) -0.0012(9) 0.0035(9) -0.0031(9)
C20 0.0262(12) 0.0318(13) 0.0334(14) -0.0022(11) 0.0109(10) -0.0080(10)
C21 0.0283(13) 0.0313(13) 0.0265(12) -0.0012(10) 0.0104(10) -0.0036(10)
C22 0.0219(10) 0.0212(10) 0.0200(10) 0.0008(8) 0.0044(8) 0.0014(8)
C23 0.0263(12) 0.0236(11) 0.0193(10) -0.0005(8) 0.0041(9) 0.0024(9)
C24 0.0256(11) 0.0193(10) 0.0198(10) -0.0010(8) 0.0001(8) -0.0008(8)
C25 0.0339(14) 0.0294(13) 0.0265(12) -0.0100(10) 0.0064(10) -0.0068(11)
C26 0.0346(13) 0.0225(11) 0.0219(11) -0.0053(9) 0.0112(10) -0.0033(10)
C27 0.0540(19) 0.0348(15) 0.0240(13) -0.0082(11) 0.0063(12) -0.0041(13)
C28 0.0543(19) 0.0247(13) 0.0397(16) -0.0076(12) 0.0157(14) -0.0065(13)
C29 0.0323(16) 0.072(3) 0.050(2) -0.0189(19) 0.0017(14) -0.0096(17)
C30 0.063(2) 0.077(3) 0.0380(18) -0.0329(19) 0.0210(17) -0.034(2)
C31 0.066(2) 0.0459(19) 0.0447(19) 0.0044(15) 0.0234(17) 0.0283(18)
C32 0.061(2) 0.0290(14) 0.0338(15) 0.0047(12) 0.0211(14) -0.0007(14)

loop_
_atom_type_symbol
_atom_type_description
_atom_type_scat_dispersion_real
_atom_type_scat_dispersion_imag
_atom_type_scat_source
C C 0.0033 0.0016 'International Tables Vol C Tables 4.2.6.8 and 6.1.1.4'
H H 0.0000 0.0000 'International Tables Vol C Tables 4.2.6.8 and 6.1.1.4'
N N 0.0061 0.0033 'International Tables Vol C Tables 4.2.6.8 and 6.1.1.4'
O O 0.0106 0.0060 'International Tables Vol C Tables 4.2.6.8 and 6.1.1.4'
Pd Pd -0.9988 1.0072 'International Tables Vol C Tables 4.2.6.8 and 6.1.1.4'
Cl Cl 0.1484 0.1585 'International Tables Vol C Tables 4.2.6.8 and 6.1.1.4'

loop_
_geom_angle_atom_site_label_1
_geom_angle_atom_site_label_2
_geom_angle_atom_site_label_3
_geom_angle
C1 Pd1 O2 94.36(9)
C1 Pd1 O1 94.74(9)
O2 Pd1 O1 170.62(8)
C1 Pd1 Cl1 173.16(7)
O2 Pd1 Cl1 85.63(6)
O1 Pd1 Cl1 85.61(6)
C17 Pd2 O4 92.55(9)
C17 Pd2 O3 93.17(9)
O4 Pd2 O3 173.88(9)
C17 Pd2 Cl2 177.86(7)
O4 Pd2 Cl2 86.05(6)
O3 Pd2 Cl2 88.30(6)
N1 O1 Pd1 126.11(15)
N2 O2 Pd1 126.21(16)
N3 O3 Pd2 122.69(16)
N4 O4 Pd2 123.83(15)
C7 N1 O1 125.4(2)
C7 N1 C9 124.3(2)
O1 N1 C9 110.35(19)
C8 N2 O2 125.2(2)
C8 N2 C10 125.4(2)
O2 N2 C10 109.4(2)
C23 N3 O3 124.2(2)
C23 N3 C25 124.9(2)
O3 N3 C25 111.0(2)
C24 N4 O4 124.8(2)
C24 N4 C26 124.9(2)
O4 N4 C26 110.16(19)
C2 C1 C6 116.7(2)
C2 C1 Pd1 121.63(17)
C6 C1 Pd1 121.62(17)
C3 C2 C1 121.2(2)
C3 C2 C8 114.2(2)
C1 C2 C8 124.6(2)
C4 C3 C2 120.5(2)
C3 C4 C5 119.8(2)
C4 C5 C6 120.4(2)
C5 C6 C1 121.4(2)
C5 C6 C7 114.0(2)
C1 C6 C7 124.7(2)
N1 C7 C6 127.4(2)
N2 C8 C2 127.2(2)
C11 C9 C13 111.1(3)
C11 C9 N1 111.8(2)
C13 C9 N1 107.0(2)
C11 C9 C12 110.2(3)
C13 C9 C12 110.1(3)
N1 C9 C12 106.5(2)
N2 C10 C14 111.2(2)
N2 C10 C15 106.5(3)
C14 C10 C15 110.8(3)
N2 C10 C16 106.1(3)
C14 C10 C16 110.0(3)
C15 C10 C16 112.0(3)
C18 C17 C22 117.5(2)
C18 C17 Pd2 121.36(17)
C22 C17 Pd2 121.09(17)
C19 C18 C17 121.1(2)
C19 C18 C24 114.6(2)
C17 C18 C24 124.3(2)
C20 C19 C18 120.2(2)
C21 C20 C19 119.6(2)
C20 C21 C22 120.9(2)
C21 C22 C17 120.6(2)
C21 C22 C23 115.4(2)
C17 C22 C23 124.0(2)
N3 C23 C22 126.8(2)
N4 C24 C18 126.0(2)
N3 C25 C28 107.5(2)
N3 C25 C27 110.9(2)
C28 C25 C27 110.8(2)
N3 C25 C29 105.9(2)
C28 C25 C29 111.1(3)
C27 C25 C29 110.5(3)
C30 C26 N4 111.2(2)
C30 C26 C32 110.2(3)
N4 C26 C32 106.8(2)
C30 C26 C31 111.3(3)
N4 C26 C31 106.7(2)
C32 C26 C31 110.5(3)

loop_
_geom_bond_atom_site_label_1
_geom_bond_atom_site_label_2
_geom_bond_distance
Pd1 C1 1.936(2)
Pd1 O2 1.978(2)
Pd1 O1 1.9872(18)
Pd1 Cl1 2.4670(5)
Pd2 C17 1.935(2)
Pd2 O4 1.9894(19)
Pd2 O3 1.9938(19)
Pd2 Cl2 2.4375(5)
O1 N1 1.324(3)
O2 N2 1.324(3)
O3 N3 1.329(3)
O4 N4 1.325(3)
N1 C7 1.295(3)
N1 C9 1.522(3)
N2 C8 1.295(3)
N2 C10 1.512(3)
N3 C23 1.296(3)
N3 C25 1.517(3)
N4 C24 1.296(3)
N4 C26 1.517(3)
C1 C2 1.417(3)
C1 C6 1.417(3)
C2 C3 1.413(3)
C2 C8 1.451(3)
C3 C4 1.382(4)
C4 C5 1.386(4)
C5 C6 1.410(3)
C6 C7 1.455(3)
C9 C11 1.513(4)
C9 C13 1.520(4)
C9 C12 1.524(4)
C10 C14 1.520(4)
C10 C15 1.527(5)
C10 C16 1.534(5)
C17 C18 1.413(3)
C17 C22 1.415(3)
C18 C19 1.409(3)
C18 C24 1.454(3)
C19 C20 1.389(4)
C20 C21 1.389(4)
C21 C22 1.402(4)
C22 C23 1.452(3)
C25 C28 1.524(4)
C25 C27 1.527(4)
C25 C29 1.533(5)
C26 C30 1.515(4)
C26 C32 1.522(4)
C26 C31 1.524(5)
